data_4088395
loop_
_publ_author_name
'Xiang, Li'
'Xie, Zuowei'

_publ_section_title
;
 Reaction of [\h1:\h5-(R2NCH2CH2)C2B9H10]TaMe3 with Isonitriles: Effects
 of Nitrogen Substituents on Product Formation
;
_journal_issue 10
_journal_name_full Organometallics
_journal_page_first 1430
_journal_paper_doi 10.1021/acs.organomet.6b00053
_journal_volume 35
_journal_year 2016
_chemical_formula_sum 'C27 H55 B9 N3 Ta'
_chemical_formula_weight 699.98
_space_group_crystal_system monoclinic
_space_group_IT_number 14
_space_group_name_Hall '-P 2yn'
_space_group_name_H-M_alt 'P 1 21/n 1'
_atom_sites_solution_hydrogens geom
_audit_creation_method SHELXL-2014/6
_cell_angle_alpha 90
_cell_angle_beta 102.211(3)
_cell_angle_gamma 90
_cell_formula_units_Z 4
_cell_length_a 10.7135(14)
_cell_length_b 18.946(2)
_cell_length_c 16.316(2)
_cell_measurement_reflns_used 549
_cell_measurement_temperature 296(2)
_cell_measurement_theta_max 15
_cell_measurement_theta_min 15
_cell_volume 3236.9(7)
_computing_cell_refinement 'BRUKER KAPPA APEXII DUO DIFFRACTOMETER'
_computing_data_collection 'BRUKER KAPPA APEXII DUO DIFFRACTOMETER'
_computing_data_reduction 'BRUKER KAPPA APEXII DUO DIFFRACTOMETER'
_computing_molecular_graphics 'BRUKER SHELXTL'
_computing_publication_material 'BRUKER SHELXTL'
_computing_structure_refinement 'SHELXL-2014/6 (Sheldrick, 2014)'
_diffrn_ambient_temperature 296(2)
_diffrn_measured_fraction_theta_full 0.999
_diffrn_measured_fraction_theta_max 0.999
_diffrn_measurement_device_type 'BRUKER KAPPA APEXII DUO DIFFRACTOMETER'
_diffrn_measurement_method 'PHI & OMEGA SCAN'
_diffrn_radiation_type MoK\a
_diffrn_radiation_wavelength 0.71073
_diffrn_reflns_av_R_equivalents 0.1107
_diffrn_reflns_av_unetI/netI 0.0946
_diffrn_reflns_Laue_measured_fraction_full 0.999
_diffrn_reflns_Laue_measured_fraction_max 0.999
_diffrn_reflns_limit_h_max 12
_diffrn_reflns_limit_h_min -12
_diffrn_reflns_limit_k_max 22
_diffrn_reflns_limit_k_min -22
_diffrn_reflns_limit_l_max 19
_diffrn_reflns_limit_l_min -19
_diffrn_reflns_number 28288
_diffrn_reflns_point_group_measured_fraction_full 0.999
_diffrn_reflns_point_group_measured_fraction_max 0.999
_diffrn_reflns_theta_full 25.242
_diffrn_reflns_theta_max 25.250
_diffrn_reflns_theta_min 2.089
_exptl_absorpt_coefficient_mu 3.418
_exptl_absorpt_correction_T_max 0.7456
_exptl_absorpt_correction_T_min 0.4326
_exptl_absorpt_correction_type multi-scan
_exptl_crystal_colour colourless
_exptl_crystal_density_diffrn 1.436
_exptl_crystal_description block
_exptl_crystal_F_000 1424
_exptl_crystal_size_max 0.500
_exptl_crystal_size_mid 0.400
_exptl_crystal_size_min 0.300
_refine_diff_density_max 1.318
_refine_diff_density_min -1.100
_refine_diff_density_rms 0.202
_refine_ls_extinction_method none
_refine_ls_goodness_of_fit_ref 1.033
_refine_ls_hydrogen_treatment constr
_refine_ls_matrix_type full
_refine_ls_number_parameters 361
_refine_ls_number_reflns 5847
_refine_ls_number_restraints 0
_refine_ls_restrained_S_all 1.033
_refine_ls_R_factor_all 0.0640
_refine_ls_R_factor_gt 0.0548
_refine_ls_shift/su_max 0.001
_refine_ls_shift/su_mean 0.000
_refine_ls_structure_factor_coef Fsqd
_refine_ls_weighting_details 'w=1/[\s^2^(Fo^2^)+(0.0896P)^2^] where P=(Fo^2^+2Fc^2^)/3'
_refine_ls_weighting_scheme calc
_refine_ls_wR_factor_gt 0.1409
_refine_ls_wR_factor_ref 0.1526
_reflns_Friedel_coverage 0.000
_reflns_number_gt 4878
_reflns_number_total 5847
_reflns_threshold_expression 'I > 2\s(I)'
_cod_data_source_file om6b00053_si_002.cif
_cod_data_source_block 6
_cod_original_cell_volume 3237.0(7)
_cod_original_sg_symbol_H-M 'P 21/n'
_cod_database_code 4088395
_shelx_space_group_comment
;
The symmetry employed for this shelxl refinement is uniquely defined
by the following loop, which should always be used as a source of
symmetry information in preference to the above space-group names.
They are only intended as comments.
;
_shelx_estimated_absorpt_t_min 0.280
_shelx_estimated_absorpt_t_max 0.427
_shelxl_version_number 2014/6

loop_
_space_group_symop_operation_xyz
'x, y, z'
'-x+1/2, y+1/2, -z+1/2'
'-x, -y, -z'
'x-1/2, -y-1/2, z-1/2'

loop_
_atom_site_label
_atom_site_type_symbol
_atom_site_fract_x
_atom_site_fract_y
_atom_site_fract_z
_atom_site_U_iso_or_equiv
_atom_site_adp_type
_atom_site_occupancy
_atom_site_site_symmetry_order
_atom_site_calc_flag
_atom_site_refinement_flags_posn
_atom_site_refinement_flags_adp
Ta1 Ta 0.82434(2) 0.27836(2) 0.52496(2) 0.02453(14) Uani 1 1 d . .
N1 N 0.9954(6) 0.2459(3) 0.6234(4) 0.0382(13) Uani 1 1 d . .
N2 N 0.7504(5) 0.3257(3) 0.5955(3) 0.0332(12) Uani 1 1 d . .
N3 N 0.7198(5) 0.1919(3) 0.5115(3) 0.0298(11) Uani 1 1 d . .
C1 C 1.0157(6) 0.3363(3) 0.4818(4) 0.0325(14) Uani 1 1 d . .
C2 C 0.9102(7) 0.3939(3) 0.4815(4) 0.0340(14) Uani 1 1 d . .
H2 H 0.9130 0.4255 0.5385 0.041 Uiso 1 1 calc R U
C11 C 1.1233(8) 0.3293(4) 0.5582(5) 0.053(2) Uani 1 1 d . .
H11A H 1.1850 0.2958 0.5453 0.063 Uiso 1 1 calc R U
H11B H 1.1659 0.3746 0.5685 0.063 Uiso 1 1 calc R U
C12 C 1.0853(8) 0.3059(5) 0.6374(5) 0.054(2) Uani 1 1 d . .
H12A H 1.1612 0.2924 0.6782 0.065 Uiso 1 1 calc R U
H12B H 1.0459 0.3452 0.6605 0.065 Uiso 1 1 calc R U
C13 C 1.0676(8) 0.1833(4) 0.6021(5) 0.054(2) Uani 1 1 d . .
H13A H 1.0119 0.1431 0.5926 0.081 Uiso 1 1 calc R U
H13B H 1.0990 0.1931 0.5524 0.081 Uiso 1 1 calc R U
H13C H 1.1381 0.1736 0.6478 0.081 Uiso 1 1 calc R U
C14 C 0.9579(10) 0.2283(5) 0.7033(6) 0.063(3) Uani 1 1 d . .
H14A H 0.8994 0.1893 0.6946 0.095 Uiso 1 1 calc R U
H14B H 1.0324 0.2157 0.7446 0.095 Uiso 1 1 calc R U
H14C H 0.9175 0.2685 0.7225 0.095 Uiso 1 1 calc R U
C26 C 0.7431(6) 0.1315(3) 0.4582(4) 0.0320(14) Uani 1 1 d . .
H26A H 0.8164 0.1451 0.4346 0.038 Uiso 1 1 calc R U
C16 C 0.6339(7) 0.1177(4) 0.3837(4) 0.0432(17) Uani 1 1 d . .
H16A H 0.6122 0.1610 0.3522 0.052 Uiso 1 1 calc R U
H16B H 0.5592 0.1021 0.4034 0.052 Uiso 1 1 calc R U
C17 C 0.6721(10) 0.0614(5) 0.3268(5) 0.068(3) Uani 1 1 d . .
H17A H 0.5995 0.0503 0.2822 0.081 Uiso 1 1 calc R U
H17B H 0.7399 0.0794 0.3016 0.081 Uiso 1 1 calc R U
C18 C 0.7175(12) -0.0054(4) 0.3763(7) 0.080(3) Uani 1 1 d . .
H18A H 0.6456 -0.0271 0.3940 0.096 Uiso 1 1 calc R U
H18B H 0.7484 -0.0386 0.3398 0.096 Uiso 1 1 calc R U
C19 C 0.8194(10) 0.0077(5) 0.4505(6) 0.070(3) Uani 1 1 d . .
H19A H 0.8962 0.0224 0.4326 0.084 Uiso 1 1 calc R U
H19B H 0.8383 -0.0358 0.4821 0.084 Uiso 1 1 calc R U
C20 C 0.7819(9) 0.0642(4) 0.5068(5) 0.051(2) Uani 1 1 d . .
H20A H 0.7113 0.0474 0.5302 0.061 Uiso 1 1 calc R U
H20B H 0.8534 0.0738 0.5529 0.061 Uiso 1 1 calc R U
C21 C 0.6093(7) 0.1815(4) 0.5485(5) 0.0394(16) Uani 1 1 d . .
C22 C 0.6353(11) 0.1449(5) 0.6331(6) 0.066(3) Uani 1 1 d . .
H22A H 0.7236 0.1315 0.6481 0.099 Uiso 1 1 calc R U
H22B H 0.6159 0.1765 0.6747 0.099 Uiso 1 1 calc R U
H22C H 0.5827 0.1036 0.6301 0.099 Uiso 1 1 calc R U
C23 C 0.4954(8) 0.2056(4) 0.5123(5) 0.0475(19) Uani 1 1 d . .
C24 C 0.3821(10) 0.1939(7) 0.5508(8) 0.086(3) Uani 1 1 d . .
H24A H 0.3079 0.2150 0.5161 0.128 Uiso 1 1 calc R U
H24B H 0.3682 0.1442 0.5556 0.128 Uiso 1 1 calc R U
H24C H 0.3975 0.2151 0.6055 0.128 Uiso 1 1 calc R U
C25 C 0.4683(9) 0.2499(5) 0.4352(6) 0.058(2) Uani 1 1 d . .
H25A H 0.3789 0.2609 0.4209 0.087 Uiso 1 1 calc R U
H25B H 0.5167 0.2929 0.4451 0.087 Uiso 1 1 calc R U
H25C H 0.4919 0.2246 0.3898 0.087 Uiso 1 1 calc R U
C15 C 0.6924(7) 0.3756(3) 0.6426(4) 0.0365(16) Uani 1 1 d . .
C27 C 0.6242(17) 0.3376(6) 0.7004(10) 0.125(7) Uani 1 1 d . .
H27A H 0.6844 0.3091 0.7395 0.150 Uiso 1 1 calc R U
H27B H 0.5602 0.3064 0.6683 0.150 Uiso 1 1 calc R U
C28 C 0.5583(19) 0.3925(6) 0.7502(11) 0.114(6) Uani 1 1 d . .
H28A H 0.5091 0.3673 0.7852 0.136 Uiso 1 1 calc R U
C29 C 0.4704(12) 0.4360(8) 0.6871(13) 0.125(6) Uani 1 1 d . .
H29A H 0.4197 0.4661 0.7154 0.150 Uiso 1 1 calc R U
H29B H 0.4126 0.4053 0.6493 0.150 Uiso 1 1 calc R U
C30 C 0.5428(17) 0.4808(10) 0.6375(8) 0.123(6) Uani 1 1 d . .
H30A H 0.4873 0.5144 0.6012 0.147 Uiso 1 1 calc R U
C31 C 0.651(2) 0.5168(8) 0.6957(12) 0.137(7) Uani 1 1 d . .
H31A H 0.7047 0.5394 0.6627 0.164 Uiso 1 1 calc R U
H31B H 0.6160 0.5534 0.7259 0.164 Uiso 1 1 calc R U
C32 C 0.7278(15) 0.4705(8) 0.7553(13) 0.126(7) Uani 1 1 d . .
H32A H 0.7958 0.4970 0.7923 0.151 Uiso 1 1 calc R U
C33 C 0.7846(13) 0.4235(8) 0.6926(11) 0.145(7) Uani 1 1 d . .
H33A H 0.8188 0.4542 0.6551 0.174 Uiso 1 1 calc R U
H33B H 0.8549 0.3961 0.7243 0.174 Uiso 1 1 calc R U
C34 C 0.6575(17) 0.4316(11) 0.8021(9) 0.123(6) Uani 1 1 d . .
H34A H 0.6207 0.4634 0.8371 0.148 Uiso 1 1 calc R U
H34B H 0.7141 0.3994 0.8386 0.148 Uiso 1 1 calc R U
C35 C 0.5983(17) 0.4224(9) 0.5853(8) 0.149(8) Uani 1 1 d . .
H35A H 0.5289 0.3940 0.5543 0.179 Uiso 1 1 calc R U
H35B H 0.6404 0.4451 0.5452 0.179 Uiso 1 1 calc R U
B3 B 0.7709(8) 0.3712(4) 0.4201(4) 0.0321(16) Uani 1 1 d . .
H3 H 0.6769 0.3872 0.4308 0.038 Uiso 1 1 calc R U
B4 B 0.8007(8) 0.2901(4) 0.3726(5) 0.0354(18) Uani 1 1 d . .
H4 H 0.7280 0.2500 0.3485 0.043 Uiso 1 1 calc R U
B5 B 0.9590(8) 0.2709(4) 0.4171(5) 0.0350(18) Uani 1 1 d . .
H5 H 0.9958 0.2167 0.4267 0.042 Uiso 1 1 calc R U
B6 B 1.0274(9) 0.4153(5) 0.4294(6) 0.043(2) Uani 1 1 d . .
H6 H 1.1016 0.4556 0.4490 0.052 Uiso 1 1 calc R U
B7 B 0.8699(8) 0.4371(4) 0.3885(5) 0.0380(18) Uani 1 1 d . .
H7 H 0.8392 0.4925 0.3807 0.046 Uiso 1 1 calc R U
B8 B 0.8026(9) 0.3708(5) 0.3169(5) 0.044(2) Uani 1 1 d . .
H8 H 0.7279 0.3825 0.2611 0.053 Uiso 1 1 calc R U
B9 B 0.9220(10) 0.3071(5) 0.3144(5) 0.046(2) Uani 1 1 d . .
H9 H 0.9273 0.2770 0.2577 0.055 Uiso 1 1 calc R U
B10 B 1.0592(9) 0.3346(5) 0.3853(6) 0.046(2) Uani 1 1 d . .
H10 H 1.1551 0.3217 0.3755 0.055 Uiso 1 1 calc R U
B11 B 0.9630(9) 0.3987(5) 0.3243(5) 0.045(2) Uani 1 1 d . .
H11 H 0.9937 0.4282 0.2740 0.054 Uiso 1 1 calc R U

loop_
_atom_site_aniso_label
_atom_site_aniso_U_11
_atom_site_aniso_U_22
_atom_site_aniso_U_33
_atom_site_aniso_U_23
_atom_site_aniso_U_13
_atom_site_aniso_U_12
Ta1 0.0313(2) 0.0224(2) 0.0213(2) -0.00040(9) 0.00855(12) 0.00225(9)
N1 0.038(3) 0.043(3) 0.033(3) -0.001(3) 0.003(2) 0.002(3)
N2 0.038(3) 0.032(3) 0.030(3) 0.002(2) 0.011(2) 0.001(2)
N3 0.040(3) 0.026(3) 0.028(3) -0.001(2) 0.016(2) 0.002(2)
C1 0.035(3) 0.022(3) 0.039(4) 0.001(3) 0.006(3) -0.002(3)
C2 0.050(4) 0.023(3) 0.033(3) 0.003(3) 0.017(3) 0.005(3)
C11 0.042(4) 0.050(5) 0.059(5) 0.008(4) -0.004(4) -0.008(4)
C12 0.041(4) 0.059(5) 0.052(5) 0.000(4) -0.014(4) -0.013(4)
C13 0.059(5) 0.050(5) 0.054(5) 0.017(4) 0.012(4) 0.010(4)
C14 0.072(6) 0.085(7) 0.033(4) 0.016(4) 0.011(4) 0.010(5)
C26 0.042(4) 0.022(3) 0.033(3) -0.003(3) 0.010(3) 0.000(3)
C16 0.057(4) 0.037(4) 0.036(4) -0.007(3) 0.010(3) -0.002(3)
C17 0.090(7) 0.060(6) 0.049(5) -0.024(4) 0.004(5) 0.002(5)
C18 0.124(9) 0.030(5) 0.085(7) -0.028(5) 0.016(6) 0.005(5)
C19 0.090(7) 0.044(5) 0.070(6) -0.012(4) -0.001(5) 0.021(5)
C20 0.076(5) 0.028(4) 0.050(5) -0.008(3) 0.014(4) 0.004(4)
C21 0.050(4) 0.029(4) 0.046(4) -0.001(3) 0.026(3) -0.002(3)
C22 0.098(7) 0.054(5) 0.059(6) 0.015(4) 0.048(5) 0.006(5)
C23 0.053(5) 0.045(4) 0.052(5) 0.003(4) 0.026(4) -0.003(4)
C24 0.066(6) 0.077(7) 0.135(10) 0.000(7) 0.070(7) 0.006(6)
C25 0.055(5) 0.052(5) 0.067(6) 0.015(5) 0.014(4) 0.009(4)
C15 0.055(4) 0.027(4) 0.033(4) -0.007(3) 0.020(3) 0.005(3)
C27 0.209(17) 0.058(7) 0.157(13) -0.004(7) 0.152(14) 0.017(8)
C28 0.188(16) 0.067(8) 0.125(12) -0.002(8) 0.121(12) -0.001(10)
C29 0.067(7) 0.109(11) 0.204(17) -0.068(12) 0.038(10) 0.010(7)
C30 0.139(13) 0.161(14) 0.078(9) 0.025(9) 0.046(9) 0.101(12)
C31 0.24(2) 0.074(9) 0.128(14) -0.022(10) 0.111(15) -0.020(13)
C32 0.114(12) 0.093(12) 0.170(18) -0.079(13) 0.028(13) -0.033(10)
C33 0.089(9) 0.133(12) 0.233(18) -0.135(13) 0.081(11) -0.034(8)
C34 0.138(14) 0.154(15) 0.085(9) -0.033(10) 0.042(10) 0.054(12)
C35 0.207(16) 0.165(14) 0.070(8) -0.004(8) 0.017(9) 0.155(13)
B3 0.046(4) 0.026(4) 0.024(4) 0.008(3) 0.007(3) 0.004(3)
B4 0.049(5) 0.035(4) 0.022(4) -0.004(3) 0.006(3) -0.013(3)
B5 0.038(4) 0.034(4) 0.036(4) -0.008(3) 0.014(3) 0.002(3)
B6 0.052(5) 0.033(4) 0.048(5) 0.006(4) 0.017(4) -0.007(4)
B7 0.058(5) 0.021(4) 0.033(4) 0.005(3) 0.005(4) 0.001(3)
B8 0.058(5) 0.049(5) 0.028(4) 0.004(4) 0.014(4) -0.007(4)
B9 0.079(6) 0.029(4) 0.038(5) -0.005(4) 0.033(4) -0.010(4)
B10 0.050(5) 0.036(5) 0.059(6) 0.008(4) 0.025(4) 0.003(4)
B11 0.064(5) 0.035(5) 0.043(5) -0.003(4) 0.028(4) -0.014(4)

loop_
_atom_type_symbol
_atom_type_description
_atom_type_scat_dispersion_real
_atom_type_scat_dispersion_imag
_atom_type_scat_source
C C 0.0033 0.0016 'International Tables Vol C Tables 4.2.6.8 and 6.1.1.4'
H H 0.0000 0.0000 'International Tables Vol C Tables 4.2.6.8 and 6.1.1.4'
B B 0.0013 0.0007 'International Tables Vol C Tables 4.2.6.8 and 6.1.1.4'
N N 0.0061 0.0033 'International Tables Vol C Tables 4.2.6.8 and 6.1.1.4'
Ta Ta -0.7052 6.5227 'International Tables Vol C Tables 4.2.6.8 and 6.1.1.4'

loop_
_geom_angle_atom_site_label_1
_geom_angle_atom_site_label_2
_geom_angle_atom_site_label_3
_geom_angle
N2 Ta1 N3 99.9(2)
N2 Ta1 N1 94.8(2)
N3 Ta1 N1 102.1(2)
N2 Ta1 B3 91.1(2)
N3 Ta1 B3 118.6(2)
N1 Ta1 B3 137.1(3)
N2 Ta1 B4 130.3(3)
N3 Ta1 B4 91.6(2)
N1 Ta1 B4 129.9(3)
B3 Ta1 B4 42.7(3)
N2 Ta1 B5 152.6(2)
N3 Ta1 B5 105.8(2)
N1 Ta1 B5 89.0(3)
B3 Ta1 B5 68.4(3)
B4 Ta1 B5 41.0(3)
N2 Ta1 C2 89.0(2)
N3 Ta1 C2 156.7(2)
N1 Ta1 C2 98.4(2)
B3 Ta1 C2 39.2(2)
B4 Ta1 C2 66.7(2)
B5 Ta1 C2 63.6(2)
N2 Ta1 C1 117.2(2)
N3 Ta1 C1 142.9(2)
N1 Ta1 C1 74.6(2)
B3 Ta1 C1 65.1(2)
B4 Ta1 C1 66.3(2)
B5 Ta1 C1 38.2(2)
C2 Ta1 C1 36.0(2)
C12 N1 C14 109.1(6)
C12 N1 C13 107.1(7)
C14 N1 C13 106.0(6)
C12 N1 Ta1 107.8(5)
C14 N1 Ta1 111.0(5)
C13 N1 Ta1 115.7(5)
C15 N2 Ta1 169.0(5)
C21 N3 C26 113.0(5)
C21 N3 Ta1 124.1(4)
C26 N3 Ta1 122.8(4)
C11 C1 C2 119.0(6)
C11 C1 B5 124.9(6)
C2 C1 B5 110.5(5)
C11 C1 B10 116.2(6)
C2 C1 B10 109.9(5)
B5 C1 B10 62.7(5)
C11 C1 B6 111.0(6)
C2 C1 B6 61.8(4)
B5 C1 B6 112.6(6)
B10 C1 B6 60.6(5)
C11 C1 Ta1 104.6(4)
C2 C1 Ta1 71.3(3)
B5 C1 Ta1 69.3(4)
B10 C1 Ta1 128.9(5)
B6 C1 Ta1 130.6(4)
C1 C2 B3 111.9(5)
C1 C2 B7 112.6(5)
B3 C2 B7 64.0(4)
C1 C2 B6 64.0(4)
B3 C2 B6 114.9(5)
B7 C2 B6 61.0(5)
C1 C2 Ta1 72.7(3)
B3 C2 Ta1 67.2(3)
B7 C2 Ta1 128.9(5)
B6 C2 Ta1 133.8(4)
C12 C11 C1 115.9(7)
N1 C12 C11 112.4(7)
N3 C26 C20 113.7(5)
N3 C26 C16 113.8(5)
C20 C26 C16 110.7(6)
C26 C16 C17 110.3(7)
C18 C17 C16 110.9(7)
C19 C18 C17 113.2(7)
C18 C19 C20 111.9(8)
C26 C20 C19 110.8(6)
C23 C21 N3 121.6(7)
C23 C21 C22 122.7(7)
N3 C21 C22 115.6(7)
C21 C23 C25 124.8(7)
C21 C23 C24 121.0(8)
C25 C23 C24 114.1(8)
N2 C15 C33 113.0(7)
N2 C15 C27 110.2(6)
C33 C15 C27 108.1(11)
N2 C15 C35 111.3(6)
C33 C15 C35 105.3(11)
C27 C15 C35 108.8(11)
C15 C27 C28 109.8(8)
C34 C28 C29 114.0(12)
C34 C28 C27 106.9(14)
C29 C28 C27 107.2(12)
C28 C29 C30 111.3(10)
C31 C30 C29 109.5(12)
C31 C30 C35 109.4(13)
C29 C30 C35 101.0(15)
C32 C31 C30 114.2(13)
C34 C32 C31 113.3(15)
C34 C32 C33 112.7(12)
C31 C32 C33 98.7(16)
C15 C33 C32 114.0(9)
C32 C34 C28 111.9(12)
C15 C35 C30 110.8(9)
C2 B3 B4 105.3(5)
C2 B3 B7 58.8(4)
B4 B3 B7 107.8(5)
C2 B3 B8 104.0(6)
B4 B3 B8 59.9(5)
B7 B3 B8 59.1(4)
C2 B3 Ta1 73.6(3)
B4 B3 Ta1 69.3(3)
B7 B3 Ta1 130.0(5)
B8 B3 Ta1 126.5(5)
B5 B4 B3 104.4(5)
B5 B4 B8 106.1(6)
B3 B4 B8 60.3(4)
B5 B4 B9 60.4(5)
B3 B4 B9 107.0(5)
B8 B4 B9 59.2(5)
B5 B4 Ta1 71.0(4)
B3 B4 Ta1 68.1(3)
B8 B4 Ta1 125.8(5)
B9 B4 Ta1 128.4(5)
C1 B5 B4 107.7(5)
C1 B5 B10 60.8(5)
B4 B5 B10 109.5(6)
C1 B5 B9 106.9(6)
B4 B5 B9 61.4(5)
B10 B5 B9 59.1(5)
C1 B5 Ta1 72.5(4)
B4 B5 Ta1 68.0(4)
B10 B5 Ta1 130.2(5)
B9 B5 Ta1 126.5(5)
C2 B6 B7 59.2(5)
C2 B6 B11 105.6(6)
B7 B6 B11 60.7(5)
C2 B6 C1 54.2(4)
B7 B6 C1 103.3(6)
B11 B6 C1 105.9(6)
C2 B6 B10 103.1(6)
B7 B6 B10 107.9(6)
B11 B6 B10 60.5(5)
C1 B6 B10 59.5(4)
C2 B7 B6 59.8(4)
C2 B7 B11 105.4(6)
B6 B7 B11 59.9(5)
C2 B7 B8 103.9(5)
B6 B7 B8 108.4(6)
B11 B7 B8 60.8(5)
C2 B7 B3 57.2(4)
B6 B7 B3 108.2(5)
B11 B7 B3 109.3(5)
B8 B7 B3 60.5(4)
B7 B8 B9 107.8(6)
B7 B8 B11 59.3(5)
B9 B8 B11 60.6(5)
B7 B8 B4 108.7(6)
B9 B8 B4 60.8(5)
B11 B8 B4 109.6(7)
B7 B8 B3 60.3(5)
B9 B8 B3 107.9(6)
B11 B8 B3 108.0(6)
B4 B8 B3 59.8(4)
B10 B9 B8 107.1(6)
B10 B9 B5 60.2(5)
B8 B9 B5 105.1(5)
B10 B9 B11 59.6(5)
B8 B9 B11 60.1(5)
B5 B9 B11 106.7(6)
B10 B9 B4 107.9(6)
B8 B9 B4 60.0(5)
B5 B9 B4 58.2(4)
B11 B9 B4 108.6(6)
C1 B10 B9 104.8(6)
C1 B10 B6 59.9(5)
B9 B10 B6 108.8(7)
C1 B10 B11 105.3(6)
B9 B10 B11 61.4(5)
B6 B10 B11 59.3(5)
C1 B10 B5 56.5(4)
B9 B10 B5 60.7(5)
B6 B10 B5 106.9(6)
B11 B10 B5 108.5(6)
B6 B11 B7 59.4(5)
B6 B11 B10 60.2(5)
B7 B11 B10 106.8(6)
B6 B11 B8 107.3(6)
B7 B11 B8 59.9(5)
B10 B11 B8 106.0(6)
B6 B11 B9 107.7(6)
B7 B11 B9 107.3(6)
B10 B11 B9 59.0(5)
B8 B11 B9 59.3(5)

loop_
_geom_bond_atom_site_label_1
_geom_bond_atom_site_label_2
_geom_bond_distance
Ta1 N2 1.772(5)
Ta1 N3 1.971(6)
Ta1 N1 2.252(6)
Ta1 B3 2.436(7)
Ta1 B4 2.455(8)
Ta1 B5 2.504(8)
Ta1 C2 2.534(6)
Ta1 C1 2.553(6)
N1 C12 1.477(10)
N1 C14 1.482(11)
N1 C13 1.496(10)
N2 C15 1.440(8)
N3 C21 1.451(8)
N3 C26 1.489(8)
C1 C11 1.514(10)
C1 C2 1.571(9)
C1 B5 1.657(10)
C1 B10 1.735(11)
C1 B6 1.740(10)
C2 B3 1.669(10)
C2 B7 1.697(10)
C2 B6 1.707(10)
C11 C12 1.502(12)
C26 C20 1.512(10)
C26 C16 1.521(9)
C16 C17 1.526(10)
C17 C18 1.524(13)
C18 C19 1.469(13)
C19 C20 1.520(11)
C21 C23 1.320(11)
C21 C22 1.516(11)
C23 C25 1.489(12)
C23 C24 1.498(11)
C15 C33 1.459(13)
C15 C27 1.495(12)
C15 C35 1.509(13)
C27 C28 1.576(14)
C28 C34 1.42(2)
C28 C29 1.49(2)
C29 C30 1.50(2)
C30 C31 1.50(2)
C30 C35 1.587(16)
C31 C32 1.43(2)
C32 C34 1.39(2)
C32 C33 1.572(18)
B3 B4 1.779(11)
B3 B7 1.784(11)
B3 B8 1.787(10)
B4 B5 1.737(12)
B4 B8 1.779(12)
B4 B9 1.793(12)
B5 B10 1.765(12)
B5 B9 1.776(12)
B6 B7 1.728(13)
B6 B11 1.737(13)
B6 B10 1.753(13)
B7 B11 1.750(12)
B7 B8 1.762(12)
B8 B9 1.764(14)
B8 B11 1.778(13)
B9 B10 1.746(14)
B9 B11 1.788(12)
B10 B11 1.757(13)
